data_7200507
loop_
_publ_author_name
'Harrowfield, Jack M.'
'Koutsantonis, George A.'
'Nealon, Gareth L.'
'Skelton, Brian W.'
'Spackman, Mark A.'

_publ_section_title
;
 Proton switching of polarity in metalloamphiphile crystals
;
_journal_coden_ASTM CRECF4
_journal_issue 2
_journal_name_full CrystEngComm
_journal_page_first 249
_journal_page_last 253
_journal_paper_doi 10.1039/b817145a
_journal_volume 11
_journal_year 2009
_chemical_formula_moiety 'C25 H55 N7 Zn, 2(Cl O4), 0.5(H2 O)'
_chemical_formula_sum 'C25 H55.5 Cl2 N7 O8.25 Zn'
_chemical_formula_weight 722.53
_space_group_IT_number 15
_symmetry_cell_setting monoclinic
_symmetry_space_group_name_Hall '-I 2ya'
_symmetry_space_group_name_H-M 'I 1 2/a 1'
_atom_sites_solution_hydrogens geom
_atom_sites_solution_primary direct
_atom_sites_solution_secondary difmap
_audit_creation_date 2008-01-17T14:43:48-00:00
_audit_creation_method 'WinGX routine CIF_UPDATE'
_cell_angle_alpha 90
_cell_angle_beta 92.832(6)
_cell_angle_gamma 90
_cell_formula_units_Z 8
_cell_length_a 15.4878(7)
_cell_length_b 8.8523(5)
_cell_length_c 49.230(3)
_cell_measurement_reflns_used 5148
_cell_measurement_temperature 100(2)
_cell_measurement_theta_max 67.0715
_cell_measurement_theta_min 2.8559
_cell_volume 6741.3(6)
_computing_cell_refinement
;
CrysAlis RED, Oxford Diffraction Ltd.,
Version 1.171.32.5 (release 08-05-2007 CrysAlis171 .NET)
(compiled May 8 2007,13:10:02)
;
_computing_data_collection
;
CrysAlis CCD, Oxford Diffraction Ltd.,
Version 1.171.32.5 (release 08-05-2007 CrysAlis171 .NET)
(compiled May 8 2007,13:10:02)
;
_computing_data_reduction
;
CrysAlis RED, Oxford Diffraction Ltd.,
Version 1.171.32.5 (release 08-05-2007 CrysAlis171 .NET)
(compiled May 8 2007,13:10:02)
;
_computing_structure_refinement 'SHELXL-97 (Sheldrick, 1997)'
_diffrn_ambient_temperature 100(2)
_diffrn_detector_area_resol_mean 10.4738
_diffrn_measured_fraction_theta_full 0.985
_diffrn_measured_fraction_theta_max 0.985
_diffrn_orient_matrix_UB_11 -0.0344221392
_diffrn_orient_matrix_UB_12 -0.0544919541
_diffrn_orient_matrix_UB_13 0.0271699356
_diffrn_orient_matrix_UB_21 0.0700926319
_diffrn_orient_matrix_UB_22 -0.1231590172
_diffrn_orient_matrix_UB_23 0.001959057
_diffrn_orient_matrix_UB_31 0.0617406996
_diffrn_orient_matrix_UB_32 0.1098159301
_diffrn_orient_matrix_UB_33 0.0154724154
_diffrn_radiation_monochromator graphite
_diffrn_radiation_type CuK\a
_diffrn_radiation_wavelength 1.54184
_diffrn_reflns_av_R_equivalents 0.0901
_diffrn_reflns_av_unetI/netI 0.0548
_diffrn_reflns_limit_h_max 18
_diffrn_reflns_limit_h_min -17
_diffrn_reflns_limit_k_max 10
_diffrn_reflns_limit_k_min -10
_diffrn_reflns_limit_l_max 58
_diffrn_reflns_limit_l_min -58
_diffrn_reflns_number 34331
_diffrn_reflns_theta_full 67.67
_diffrn_reflns_theta_max 67.67
_diffrn_reflns_theta_min 5.08
_exptl_absorpt_coefficient_mu 2.94
_exptl_absorpt_correction_T_max 1
_exptl_absorpt_correction_T_min 0.83468
_exptl_absorpt_correction_type multi-scan
_exptl_absorpt_process_details
;
CrysAlis RED, Oxford Diffraction Ltd.,
Version 1.171.32.5 (release 08-05-2007 CrysAlis171 .NET)
(compiled May 8 2007,13:10:02)
Empirical absorption correction using spherical harmonics,
implemented in SCALE3 ABSPACK scaling algorithm.
;
_exptl_crystal_colour colourless
_exptl_crystal_density_diffrn 1.424
_exptl_crystal_density_method 'not measured'
_exptl_crystal_description plate
_exptl_crystal_F_000 3076
_exptl_crystal_size_max 0.15
_exptl_crystal_size_mid 0.1
_exptl_crystal_size_min 0.03
_refine_diff_density_max 0.946
_refine_diff_density_min -0.649
_refine_diff_density_rms 0.081
_refine_ls_extinction_method none
_refine_ls_goodness_of_fit_ref 1.059
_refine_ls_hydrogen_treatment constr
_refine_ls_matrix_type full
_refine_ls_number_parameters 499
_refine_ls_number_reflns 6015
_refine_ls_number_restraints 68
_refine_ls_restrained_S_all 1.091
_refine_ls_R_factor_all 0.1503
_refine_ls_R_factor_gt 0.1009
_refine_ls_shift/su_max 0.021
_refine_ls_shift/su_mean 0.004
_refine_ls_structure_factor_coef Fsqd
_refine_ls_weighting_details 'calc w=1/[\s^2^(Fo^2^)+(0.2000P)^2^+0.0000P] where P=(Fo^2^+2Fc^2^)/3'
_refine_ls_weighting_scheme calc
_refine_ls_wR_factor_gt 0.2935
_refine_ls_wR_factor_ref 0.331
_reflns_number_gt 3129
_reflns_number_total 6015
_reflns_threshold_expression I>2sigma(I)
_cod_data_source_file B817145A.txt
_cod_data_source_block gk223
_cod_depositor_comments
;
 Replaced the incorrect bibliographical reference to the original
 publication with a proper one.

 Antanas Vaitkus,
 2019-09-18
;
_cod_original_cell_volume 6741.4(6)
_cod_original_sg_symbol_Hall -I_2ya
_cod_original_formula_sum 'C25 H55.50 Cl2 N7 O8.25 Zn'
_cod_database_code 7200507

loop_
_symmetry_equiv_pos_as_xyz
'x, y, z'
'-x+1/2, y, -z'
'x+1/2, y+1/2, z+1/2'
'-x+1, y+1/2, -z+1/2'
'-x, -y, -z'
'x-1/2, -y, z'
'-x+1/2, -y+1/2, -z+1/2'
'x, -y+1/2, z+1/2'

loop_
_atom_site_label
_atom_site_type_symbol
_atom_site_fract_x
_atom_site_fract_y
_atom_site_fract_z
_atom_site_U_iso_or_equiv
_atom_site_adp_type
_atom_site_occupancy
_atom_site_symmetry_multiplicity
_atom_site_calc_flag
_atom_site_refinement_flags
_atom_site_disorder_assembly
_atom_site_disorder_group
Zn1 Zn 0.45475(5) 0.27723(11) 0.59123(2) 0.0803(5) Uani 1 1 d . . .
N0 N 0.2960(10) 0.2924(16) 0.6669(3) 0.097(4) Uiso 0.5 1 d PD A 1
H0 H 0.2619 0.2139 0.6687 0.116 Uiso 0.5 1 calc PR A 1
N0' N 0.3296(11) 0.360(2) 0.6797(4) 0.108(4) Uiso 0.5 1 d PD A 2
H0' H 0.3664 0.3748 0.6936 0.129 Uiso 0.5 1 calc PR A 2
C1 C 0.3512(7) 0.3087(16) 0.6455(3) 0.137(5) Uani 1 1 d D . .
C2 C 0.3006(18) 0.419(3) 0.6858(5) 0.152(10) Uiso 0.5 1 d PD A 1
H2A H 0.2842 0.5139 0.6763 0.182 Uiso 0.5 1 calc PR A 1
H2B H 0.3602 0.4298 0.6939 0.182 Uiso 0.5 1 calc PR A 1
C2' C 0.2345(13) 0.371(3) 0.6786(4) 0.114(6) Uiso 0.5 1 d PD A 2
H2A' H 0.2052 0.2802 0.671 0.137 Uiso 0.5 1 calc PR A 2
H2B' H 0.2123 0.4634 0.6692 0.137 Uiso 0.5 1 calc PR A 2
C3 C 0.2329(15) 0.382(4) 0.7097(3) 0.298(17) Uani 1 1 d D . .
H3G H 0.2473 0.2772 0.7152 0.358 Uiso 0.5 1 calc PR A 1
H3H H 0.2539 0.446 0.7251 0.358 Uiso 0.5 1 calc PR A 1
H3G' H 0.258 0.2917 0.7189 0.358 Uiso 0.5 1 calc PR A 2
H3H' H 0.2616 0.4746 0.717 0.358 Uiso 0.5 1 calc PR A 2
C4 C 0.1445(15) 0.3882(17) 0.7108(3) 0.236(13) Uani 1 1 d D A .
H4A H 0.1213 0.3059 0.6989 0.283 Uiso 1 1 calc R . .
H4B H 0.1261 0.4841 0.7019 0.283 Uiso 1 1 calc R . .
C5 C 0.0985(13) 0.379(2) 0.7361(3) 0.201(9) Uani 1 1 d D . .
H5A H 0.1145 0.2802 0.7444 0.241 Uiso 1 1 calc R A .
H5B H 0.1246 0.457 0.7483 0.241 Uiso 1 1 calc R . .
C6 C 0.0069(14) 0.393(2) 0.7382(3) 0.227(12) Uani 1 1 d D A .
H6A H -0.0207 0.3178 0.7255 0.272 Uiso 1 1 calc R . .
H6B H -0.0099 0.4938 0.7312 0.272 Uiso 1 1 calc R . .
C7 C -0.0313(11) 0.374(2) 0.7640(3) 0.173(6) Uani 1 1 d D . .
H7A H -0.0012 0.4425 0.7773 0.208 Uiso 1 1 calc R A .
H7B H -0.0203 0.2693 0.7704 0.208 Uiso 1 1 calc R . .
C8 C -0.1233(16) 0.403(3) 0.7646(4) 0.269(14) Uani 1 1 d D A .
H8A H -0.1335 0.511 0.7607 0.322 Uiso 1 1 calc R . .
H8B H -0.1528 0.3441 0.7497 0.322 Uiso 1 1 calc R . .
C9 C -0.1627(11) 0.3668(19) 0.7892(4) 0.190(8) Uani 1 1 d D . .
H9A H -0.1355 0.43 0.8038 0.228 Uiso 1 1 calc R A .
H9B H -0.1493 0.2602 0.7937 0.228 Uiso 1 1 calc R . .
C10 C -0.2554(18) 0.387(4) 0.7895(5) 0.316(16) Uani 1 1 d D A .
H10A H -0.2673 0.4917 0.7835 0.379 Uiso 1 1 calc R . .
H10B H -0.2808 0.3203 0.775 0.379 Uiso 1 1 calc R . .
C11 C -0.3035(14) 0.363(3) 0.8121(4) 0.236(11) Uani 1 1 d D . .
H11A H -0.3517 0.295 0.8073 0.354 Uiso 1 1 calc R A .
H11B H -0.3261 0.4601 0.8183 0.354 Uiso 1 1 calc R . .
H11C H -0.2667 0.3181 0.8267 0.354 Uiso 1 1 calc R . .
C2A C 0.4504(6) 0.3075(13) 0.6541(2) 0.122(3) Uani 1 1 d . A .
H2A1 H 0.4606 0.3746 0.67 0.146 Uiso 0.5 1 calc PR B 1
H2A2 H 0.4674 0.2039 0.6597 0.146 Uiso 0.5 1 calc PR B 1
H2A5 H 0.4715 0.4127 0.6561 0.146 Uiso 0.5 1 calc PR B 2
H2A6 H 0.4595 0.2562 0.6719 0.146 Uiso 0.5 1 calc PR B 2
N3A N 0.5071(7) 0.3581(15) 0.6318(2) 0.078(3) Uani 0.5 1 d P A 1
H3A1 H 0.5137 0.4625 0.6319 0.094 Uiso 0.5 1 calc PR A 1
N3D N 0.5025(8) 0.2251(18) 0.6326(3) 0.089(4) Uani 0.5 1 d P A 2
H3D H 0.5005 0.1213 0.6355 0.107 Uiso 0.5 1 calc PR A 2
C4A C 0.5944(5) 0.2791(10) 0.63545(15) 0.089(2) Uani 1 1 d . . .
H4A1 H 0.6317 0.3368 0.6487 0.107 Uiso 0.5 1 calc PR A 1
H4A2 H 0.5857 0.1771 0.6431 0.107 Uiso 0.5 1 calc PR A 1
H4A5 H 0.5951 0.3863 0.6412 0.107 Uiso 0.5 1 calc PR A 2
H4A6 H 0.626 0.2195 0.6498 0.107 Uiso 0.5 1 calc PR A 2
C4A' C 0.6378(5) 0.2652(13) 0.61040(19) 0.119(4) Uani 1 1 d . A .
H4A3 H 0.6602 0.3656 0.6054 0.143 Uiso 0.5 1 calc PR C 1
H4A4 H 0.688 0.1969 0.6134 0.143 Uiso 0.5 1 calc PR C 1
H4A7 H 0.6876 0.3353 0.6114 0.143 Uiso 0.5 1 calc PR C 2
H4A8 H 0.6617 0.1616 0.6098 0.143 Uiso 0.5 1 calc PR C 2
N3A' N 0.5848(9) 0.2091(16) 0.5885(3) 0.063(3) Uani 0.5 1 d P A 1
H3A' H 0.5848 0.1046 0.5905 0.076 Uiso 0.5 1 calc PR A 1
N3D' N 0.5955(10) 0.2896(18) 0.5873(3) 0.076(4) Uani 0.5 1 d P A 2
H3D' H 0.6028 0.3934 0.5857 0.091 Uiso 0.5 1 calc PR A 2
C2A' C 0.6233(5) 0.2401(9) 0.56126(16) 0.0840(19) Uani 1 1 d . . .
H2A3 H 0.6685 0.1639 0.5582 0.101 Uiso 0.5 1 calc PR A 1
H2A4 H 0.6513 0.3406 0.5619 0.101 Uiso 0.5 1 calc PR A 1
H2A7 H 0.6474 0.1371 0.5636 0.101 Uiso 0.5 1 calc PR A 2
H2A8 H 0.6712 0.3068 0.5561 0.101 Uiso 0.5 1 calc PR A 2
C2B C 0.3224(6) 0.1666(15) 0.6322(3) 0.140(5) Uani 1 1 d . A .
H2B1 H 0.316 0.0875 0.6462 0.168 Uiso 0.5 1 calc PR D 1
H2B2 H 0.2652 0.1824 0.6227 0.168 Uiso 0.5 1 calc PR D 1
H2B5 H 0.2594 0.1561 0.6344 0.168 Uiso 0.5 1 calc PR D 2
H2B6 H 0.3512 0.0817 0.6421 0.168 Uiso 0.5 1 calc PR D 2
N3B N 0.3791(9) 0.1204(16) 0.6143(3) 0.094(4) Uani 0.5 1 d P A 1
H3B1 H 0.419 0.0603 0.6241 0.112 Uiso 0.5 1 calc PR A 1
N3E N 0.3406(9) 0.1476(19) 0.5989(4) 0.106(5) Uani 0.5 1 d P A 2
H3E H 0.2953 0.1983 0.5898 0.127 Uiso 0.5 1 calc PR A 2
C4B C 0.3365(7) 0.0123(13) 0.5901(3) 0.149(6) Uani 1 1 d . . .
H4B1 H 0.3284 -0.0897 0.5978 0.179 Uiso 0.5 1 calc PR A 1
H4B2 H 0.2783 0.0524 0.5849 0.179 Uiso 0.5 1 calc PR A 1
H4B5 H 0.2752 -0.0159 0.5864 0.179 Uiso 0.5 1 calc PR A 2
H4B6 H 0.3612 -0.0571 0.6042 0.179 Uiso 0.5 1 calc PR A 2
C4B' C 0.3831(7) -0.0044(13) 0.5655(4) 0.155(6) Uani 1 1 d D A .
H4B3 H 0.4296 -0.0807 0.5681 0.186 Uiso 0.5 1 calc PR E 1
H4B4 H 0.3435 -0.0368 0.5502 0.186 Uiso 0.5 1 calc PR E 1
H4B7 H 0.3432 0.0251 0.5501 0.186 Uiso 0.5 1 calc PR E 2
H4B8 H 0.3954 -0.1134 0.5633 0.186 Uiso 0.5 1 calc PR E 2
N3B' N 0.4169(8) 0.1316(16) 0.5604(3) 0.087(4) Uani 0.5 1 d P A 1
H3B' H 0.3734 0.1827 0.5504 0.104 Uiso 0.5 1 calc PR A 1
N3E' N 0.4655(11) 0.0777(16) 0.5622(3) 0.091(4) Uani 0.5 1 d PD A 2
H3E' H 0.5073 0.0158 0.5706 0.11 Uiso 0.5 1 calc PR A 2
C2B' C 0.4939(7) 0.1048(11) 0.5387(2) 0.118(3) Uani 1 1 d D . .
H2B3 H 0.5277 0.0143 0.5444 0.142 Uiso 0.5 1 calc PR A 1
H2B4 H 0.4667 0.0842 0.5205 0.142 Uiso 0.5 1 calc PR A 1
H2B7 H 0.4437 0.1224 0.5259 0.142 Uiso 0.5 1 calc PR A 2
H2B8 H 0.5238 0.0131 0.5326 0.142 Uiso 0.5 1 calc PR A 2
C2C C 0.3305(7) 0.4507(14) 0.6281(3) 0.137(4) Uani 1 1 d . A .
H2C1 H 0.2692 0.4777 0.6303 0.165 Uiso 0.5 1 calc PR F 1
H2C2 H 0.3661 0.5352 0.6356 0.165 Uiso 0.5 1 calc PR F 1
H2C5 H 0.2703 0.4447 0.6204 0.165 Uiso 0.5 1 calc PR F 2
H2C6 H 0.3355 0.5419 0.6397 0.165 Uiso 0.5 1 calc PR F 2
N3C N 0.3440(9) 0.440(2) 0.5999(5) 0.120(8) Uani 0.5 1 d P A 1
H3C H 0.294 0.398 0.5918 0.144 Uiso 0.5 1 calc PR A 1
N3F N 0.3905(12) 0.4632(14) 0.6058(3) 0.091(4) Uani 0.5 1 d P A 2
H3F H 0.4359 0.5165 0.6144 0.109 Uiso 0.5 1 calc PR A 2
C4C C 0.3634(6) 0.5677(10) 0.5841(2) 0.117(3) Uani 1 1 d . . .
H4C1 H 0.3994 0.6357 0.5959 0.141 Uiso 0.5 1 calc PR A 1
H4C2 H 0.3083 0.6212 0.5799 0.141 Uiso 0.5 1 calc PR A 1
H4C5 H 0.3728 0.672 0.5909 0.141 Uiso 0.5 1 calc PR A 2
H4C6 H 0.3005 0.5548 0.5802 0.141 Uiso 0.5 1 calc PR A 2
C4C' C 0.4068(7) 0.5517(11) 0.5586(2) 0.123(3) Uani 1 1 d . A .
H4C3 H 0.3635 0.5223 0.5442 0.148 Uiso 0.5 1 calc PR G 1
H4C4 H 0.4305 0.6513 0.5537 0.148 Uiso 0.5 1 calc PR G 1
H4C7 H 0.3652 0.5748 0.5433 0.148 Uiso 0.5 1 calc PR G 2
H4C8 H 0.4544 0.6263 0.5583 0.148 Uiso 0.5 1 calc PR G 2
N3C' N 0.4747(10) 0.445(2) 0.5594(5) 0.076(5) Uani 0.5 1 d P A 1
H3C' H 0.5215 0.5002 0.5665 0.091 Uiso 0.5 1 calc PR A 1
N3F' N 0.4400(16) 0.409(3) 0.5552(6) 0.112(7) Uani 0.5 1 d P A 2
H3F' H 0.3929 0.3616 0.5464 0.134 Uiso 0.5 1 calc PR A 2
C2C' C 0.5061(6) 0.3861(11) 0.53523(17) 0.104(3) Uani 1 1 d . . .
H2C3 H 0.5451 0.4625 0.5277 0.125 Uiso 0.5 1 calc PR A 1
H2C4 H 0.4564 0.3744 0.522 0.125 Uiso 0.5 1 calc PR A 1
H2C7 H 0.549 0.4686 0.5374 0.125 Uiso 0.5 1 calc PR A 2
H2C8 H 0.4781 0.3957 0.5168 0.125 Uiso 0.5 1 calc PR A 2
C1' C 0.5546(6) 0.2361(10) 0.53671(17) 0.099(2) Uani 1 1 d . A .
C0' C 0.6032(10) 0.2166(13) 0.51111(19) 0.137(4) Uani 1 1 d . . .
H0'1 H 0.6429 0.3018 0.5092 0.206 Uiso 1 1 calc R A .
H0'2 H 0.562 0.2134 0.4953 0.206 Uiso 1 1 calc R . .
H0'3 H 0.6362 0.1222 0.5122 0.206 Uiso 1 1 calc R . .
Cl1 Cl 0.0493(2) 0.1955(4) 0.63558(7) 0.1349(10) Uani 1 1 d D . .
O11 O 0.1118(11) 0.1059(18) 0.6525(3) 0.134(5) Uani 0.5 1 d PD H 1
O12 O 0.0604(19) 0.1139(18) 0.6096(5) 0.193(14) Uani 0.5 1 d PD H 1
O13 O 0.0987(11) 0.3217(15) 0.6322(5) 0.142(8) Uani 0.5 1 d PD H 1
O14 O -0.0173(9) 0.1827(17) 0.6391(3) 0.114(5) Uani 0.5 1 d PD H 1
O11' O 0.0330(15) 0.102(2) 0.6602(3) 0.167(7) Uani 0.5 1 d PD H 2
O12' O 0.051(4) 0.126(5) 0.6142(6) 0.40(4) Uani 0.5 1 d PD H 2
O13' O 0.0535(18) 0.3504(18) 0.6401(5) 0.199(14) Uani 0.5 1 d PD H 2
O14' O -0.0553(15) 0.225(3) 0.6312(5) 0.242(16) Uani 0.5 1 d PD H 2
Cl2 Cl 0.1532(3) 0.2682(8) 0.54760(15) 0.169(3) Uani 0.753(9) 1 d PD I 1
O21 O 0.1738(15) 0.1264(16) 0.5573(6) 0.303(16) Uani 0.753(9) 1 d PD I 1
O22 O 0.218(3) 0.333(5) 0.5321(8) 0.63(5) Uani 0.753(9) 1 d PD I 1
O23 O 0.0882(12) 0.2576(13) 0.5319(5) 0.262(15) Uani 0.753(9) 1 d PD I 1
O24 O 0.1638(8) 0.3810(12) 0.5678(3) 0.162(5) Uani 0.753(9) 1 d PD I 1
Cl2' Cl 0.1826(8) 0.2068(16) 0.5339(2) 0.110(4) Uiso 0.247(9) 1 d PD I 2
O21' O 0.2314(15) 0.086(3) 0.5286(5) 0.101(6) Uiso 0.247(9) 1 d PD I 2
O22' O 0.116(4) 0.219(7) 0.5503(14) 0.23(2) Uiso 0.247(9) 1 d PD I 2
O23' O 0.2427(17) 0.322(3) 0.5423(6) 0.101(6) Uiso 0.247(9) 1 d PD I 2
O24' O 0.151(4) 0.272(6) 0.5101(9) 0.23(2) Uiso 0.247(9) 1 d PD I 2
O01 O 0.1586(14) 0.389(3) 0.5978(4) 0.093(7) Uiso 0.247(9) 1 d P I 2

loop_
_atom_site_aniso_label
_atom_site_aniso_U_11
_atom_site_aniso_U_22
_atom_site_aniso_U_33
_atom_site_aniso_U_23
_atom_site_aniso_U_13
_atom_site_aniso_U_12
Zn1 0.0564(5) 0.0771(7) 0.1056(8) 0.0126(5) -0.0126(4) -0.0022(4)
C1 0.098(7) 0.166(11) 0.152(9) 0.068(8) 0.056(7) 0.053(7)
C3 0.35(3) 0.46(4) 0.092(10) -0.025(16) 0.061(17) 0.06(3)
C4 0.50(4) 0.116(11) 0.086(8) -0.003(7) -0.010(15) -0.079(17)
C5 0.26(2) 0.201(18) 0.128(12) -0.012(10) -0.076(14) -0.019(17)
C6 0.38(4) 0.161(15) 0.130(12) 0.001(10) -0.092(18) -0.07(2)
C7 0.208(15) 0.151(13) 0.151(13) 0.007(9) -0.076(12) 0.018(11)
C8 0.39(4) 0.23(3) 0.184(19) 0.041(17) -0.06(2) 0.02(3)
C9 0.178(14) 0.146(13) 0.24(2) -0.048(13) -0.093(15) 0.040(11)
C10 0.38(5) 0.31(4) 0.25(3) 0.00(3) -0.05(3) 0.05(4)
C11 0.23(2) 0.25(2) 0.23(2) -0.12(2) -0.027(18) 0.034(18)
C2A 0.107(7) 0.159(10) 0.102(6) 0.029(6) 0.028(5) 0.038(6)
N3A 0.071(6) 0.065(8) 0.101(8) -0.015(6) 0.011(6) 0.001(5)
N3D 0.065(7) 0.109(11) 0.092(8) 0.003(7) -0.004(6) 0.012(6)
C4A 0.072(4) 0.111(6) 0.083(5) 0.004(4) -0.011(4) 0.008(4)
C4A' 0.056(4) 0.203(11) 0.097(6) 0.001(6) -0.005(4) -0.001(5)
N3A' 0.054(6) 0.063(9) 0.071(7) -0.010(8) -0.013(5) -0.004(6)
N3D' 0.068(8) 0.077(12) 0.081(8) -0.004(9) -0.002(6) -0.001(8)
C2A' 0.077(4) 0.085(5) 0.089(5) 0.000(4) 0.003(4) 0.003(3)
C2B 0.075(5) 0.123(9) 0.224(14) 0.071(9) 0.028(7) 0.005(6)
N3B 0.058(7) 0.100(10) 0.121(11) 0.031(8) -0.017(8) -0.016(6)
N3E 0.063(7) 0.093(12) 0.161(15) -0.003(10) -0.007(9) 0.003(7)
C4B 0.100(7) 0.077(7) 0.262(16) 0.047(8) -0.074(9) -0.033(5)
C4B' 0.086(6) 0.081(7) 0.297(18) -0.035(9) -0.013(9) -0.006(5)
N3B' 0.056(6) 0.076(9) 0.125(11) 0.026(7) -0.034(7) -0.001(6)
N3E' 0.086(9) 0.076(9) 0.109(11) -0.016(8) -0.031(9) -0.010(7)
C2B' 0.122(7) 0.101(7) 0.126(8) -0.017(6) -0.051(7) 0.001(5)
C2C 0.103(7) 0.140(9) 0.174(10) 0.053(8) 0.056(7) 0.043(6)
N3C 0.045(7) 0.132(15) 0.19(2) 0.066(13) 0.014(10) 0.005(8)
N3F 0.105(11) 0.042(7) 0.126(11) -0.002(6) 0.012(10) 0.020(7)
C4C 0.096(6) 0.084(6) 0.173(10) 0.038(6) 0.008(6) 0.027(5)
C4C' 0.126(7) 0.094(7) 0.151(9) 0.049(6) 0.017(7) 0.035(6)
N3C' 0.053(8) 0.068(11) 0.106(11) 0.035(9) 0.002(7) -0.007(6)
N3F' 0.121(19) 0.065(12) 0.152(18) 0.004(10) 0.038(17) 0.001(12)
C2C' 0.119(7) 0.104(7) 0.089(5) 0.018(5) -0.016(5) 0.003(5)
C1' 0.110(6) 0.099(6) 0.087(5) -0.008(4) -0.018(5) 0.011(5)
C0' 0.192(12) 0.142(10) 0.078(5) 0.006(5) 0.009(6) 0.017(8)
Cl1 0.121(2) 0.135(3) 0.145(2) -0.0039(19) -0.0283(19) -0.0046(17)
O11 0.140(11) 0.149(13) 0.110(10) -0.002(9) -0.040(9) 0.005(10)
O12 0.33(4) 0.066(9) 0.17(2) -0.043(11) -0.07(2) -0.042(14)
O13 0.124(11) 0.032(8) 0.27(2) -0.030(9) 0.007(12) -0.014(7)
O14 0.071(8) 0.138(12) 0.131(11) 0.049(9) -0.009(7) 0.030(7)
O11' 0.23(2) 0.145(15) 0.129(12) 0.042(10) 0.017(13) 0.018(15)
O12' 0.67(11) 0.44(7) 0.086(15) -0.07(2) -0.01(3) -0.23(7)
O13' 0.30(3) 0.051(8) 0.23(2) -0.062(11) -0.13(2) 0.057(14)
O14' 0.24(3) 0.26(3) 0.22(2) -0.050(19) -0.14(2) 0.16(2)
Cl2 0.114(3) 0.180(5) 0.206(5) -0.073(4) -0.057(3) 0.053(3)
O21 0.28(2) 0.114(11) 0.49(4) -0.047(15) -0.24(3) 0.029(12)
O22 0.45(6) 0.92(10) 0.56(7) -0.35(7) 0.36(6) -0.27(6)
O23 0.238(18) 0.094(8) 0.43(3) -0.022(11) -0.25(2) 0.016(8)
O24 0.170(10) 0.120(8) 0.188(11) -0.018(8) -0.067(8) -0.005(7)

loop_
_atom_type_symbol
_atom_type_description
_atom_type_scat_dispersion_real
_atom_type_scat_dispersion_imag
_atom_type_scat_source
C C 0.0181 0.0091 'International Tables Vol C Tables 4.2.6.8 and 6.1.1.4'
H H 0 0 'International Tables Vol C Tables 4.2.6.8 and 6.1.1.4'
N N 0.0311 0.018 'International Tables Vol C Tables 4.2.6.8 and 6.1.1.4'
Zn Zn -1.5491 0.6778 'International Tables Vol C Tables 4.2.6.8 and 6.1.1.4'
Cl Cl 0.3639 0.7018 'International Tables Vol C Tables 4.2.6.8 and 6.1.1.4'
O O 0.0492 0.0322 'International Tables Vol C Tables 4.2.6.8 and 6.1.1.4'

loop_
_geom_angle_atom_site_label_1
_geom_angle_atom_site_label_2
_geom_angle_atom_site_label_3
_geom_angle
_geom_angle_site_symmetry_1
_geom_angle_site_symmetry_3
_geom_angle_publ_flag
N3B' Zn1 N3A' 90.7(5) . . ?
N3F Zn1 N3F' 79.6(8) . . ?
N3F Zn1 N3E 87.1(7) . . ?
N3F' Zn1 N3E 112.6(8) . . ?
N3B' Zn1 N3B 81.1(6) . . ?
N3A' Zn1 N3B 113.0(6) . . ?
N3F Zn1 N3D 89.5(6) . . ?
N3F' Zn1 N3D 155.8(8) . . ?
N3E Zn1 N3D 88.0(7) . . ?
N3B' Zn1 N3C' 86.6(7) . . ?
N3A' Zn1 N3C' 88.8(6) . . ?
N3B Zn1 N3C' 154.9(5) . . ?
N3F' Zn1 N3D' 88.0(8) . . ?
N3E Zn1 N3D' 150.0(6) . . ?
N3D Zn1 N3D' 78.5(5) . . ?
N3C' Zn1 N3D' 74.2(6) . . ?
N3B' Zn1 N3A 159.8(5) . . ?
N3A' Zn1 N3A 80.9(5) . . ?
N3B Zn1 N3A 85.3(5) . . ?
N3F Zn1 N3E' 152.1(7) . . ?
N3F' Zn1 N3E' 84.9(8) . . ?
N3E Zn1 N3E' 77.5(6) . . ?
N3D Zn1 N3E' 112.8(6) . . ?
N3D' Zn1 N3E' 83.1(6) . . ?
N3B' Zn1 N3C 110.0(7) . . ?
N3A' Zn1 N3C 156.0(6) . . ?
N3B Zn1 N3C 83.0(6) . . ?
N3C' Zn1 N3C 80.8(8) . . ?
N3A Zn1 N3C 82.8(7) . . ?
C1 N0 C2 113.0(16) . . ?
C1 N0 H0 123.5 . . ?
C2 N0 H0 123.5 . . ?
C2' N0' C1 102.4(13) . . ?
C2' N0' H0' 128.8 . . ?
C1 N0' H0' 128.8 . . ?
N0 C1 C2B 93.6(11) . . ?
N0 C1 C2C 112.6(9) . . ?
C2B C1 C2C 113.4(12) . . ?
N0 C1 C2A 115.1(11) . . ?
C2B C1 C2A 112.5(9) . . ?
C2C C1 C2A 109.1(10) . . ?
C2B C1 N0' 124.5(11) . . ?
C2C C1 N0' 105.7(10) . . ?
C2A C1 N0' 88.6(10) . . ?
N0 C2 C3 107.0(18) . . ?
N0 C2 H2A 110.3 . . ?
C3 C2 H2A 110.3 . . ?
N0 C2 H2B 110.3 . . ?
C3 C2 H2B 110.3 . . ?
H2A C2 H2B 108.6 . . ?
N0' C2' C3 91.8(15) . . ?
N0' C2' H2A' 113.3 . . ?
C3 C2' H2A' 113.3 . . ?
N0' C2' H2B' 113.3 . . ?
C3 C2' H2B' 113.3 . . ?
H2A' C2' H2B' 110.6 . . ?
C4 C3 C2' 96.1(18) . . ?
C4 C3 C2 134(2) . . ?
C4 C3 H3G 103.8 . . ?
C2 C3 H3G 103.8 . . ?
C4 C3 H3H 103.8 . . ?
C2 C3 H3H 103.8 . . ?
H3G C3 H3H 105.4 . . ?
C4 C3 H3G' 112.5 . . ?
C2' C3 H3G' 112.5 . . ?
C2' C3 H3H' 112.5 . . ?
H3G' C3 H3H' 110.1 . . ?
C3 C4 C5 123.9(17) . . ?
C3 C4 H4A 106.4 . . ?
C5 C4 H4A 106.4 . . ?
C3 C4 H4B 106.4 . . ?
C5 C4 H4B 106.4 . . ?
H4A C4 H4B 106.4 . . ?
C6 C5 C4 125.4(16) . . ?
C6 C5 H5A 106 . . ?
C4 C5 H5A 106 . . ?
C6 C5 H5B 106 . . ?
C4 C5 H5B 106 . . ?
H5A C5 H5B 106.3 . . ?
C5 C6 C7 120.3(16) . . ?
C5 C6 H6A 107.2 . . ?
C7 C6 H6A 107.3 . . ?
C5 C6 H6B 107.3 . . ?
C7 C6 H6B 107.2 . . ?
H6A C6 H6B 106.9 . . ?
C6 C7 C8 116.4(15) . . ?
C6 C7 H7A 108.2 . . ?
C8 C7 H7A 108.2 . . ?
C6 C7 H7B 108.2 . . ?
C8 C7 H7B 108.2 . . ?
H7A C7 H7B 107.3 . . ?
C9 C8 C7 116.2(18) . . ?
C9 C8 H8A 108.2 . . ?
C7 C8 H8A 108.2 . . ?
C9 C8 H8B 108.2 . . ?
C7 C8 H8B 108.2 . . ?
H8A C8 H8B 107.4 . . ?
C8 C9 C10 116.8(18) . . ?
C8 C9 H9A 108.1 . . ?
C10 C9 H9A 108.1 . . ?
C8 C9 H9B 108.1 . . ?
C10 C9 H9B 108.1 . . ?
H9A C9 H9B 107.3 . . ?
C11 C10 C9 124(3) . . ?
C11 C10 H10A 106.3 . . ?
C9 C10 H10A 106.2 . . ?
C11 C10 H10B 106.3 . . ?
C9 C10 H10B 106.3 . . ?
H10A C10 H10B 106.4 . . ?
C10 C11 H11A 109.5 . . ?
C10 C11 H11B 109.5 . . ?
H11A C11 H11B 109.5 . . ?
C10 C11 H11C 109.5 . . ?
H11A C11 H11C 109.5 . . ?
H11B C11 H11C 109.5 . . ?
N3A C2A C1 113.5(8) . . ?
N3D C2A C1 110.8(10) . . ?
N3A C2A H2A1 108.9 . . ?
C1 C2A H2A1 108.9 . . ?
N3A C2A H2A2 108.9 . . ?
C1 C2A H2A2 108.9 . . ?
H2A1 C2A H2A2 107.7 . . ?
N3D C2A H2A5 109.5 . . ?
C1 C2A H2A5 109.5 . . ?
N3D C2A H2A6 109.5 . . ?
C1 C2A H2A6 109.5 . . ?
H2A5 C2A H2A6 108.1 . . ?
C2A N3A C4A 108.8(10) . . ?
C2A N3A Zn1 110.9(8) . . ?
C4A N3A Zn1 103.8(6) . . ?
C2A N3A H3A1 111 . . ?
C4A N3A H3A1 111 . . ?
Zn1 N3A H3A1 111 . . ?
C4A N3D C2A 108.0(10) . . ?
C4A N3D Zn1 107.2(8) . . ?
C2A N3D Zn1 112.0(8) . . ?
C4A N3D H3D 109.8 . . ?
C2A N3D H3D 109.8 . . ?
Zn1 N3D H3D 109.8 . . ?
C4A' C4A N3D 111.9(8) . . ?
C4A' C4A N3A 112.8(7) . . ?
C4A' C4A H4A1 109 . . ?
N3A C4A H4A1 109 . . ?
C4A' C4A H4A2 109 . . ?
N3A C4A H4A2 109 . . ?
H4A1 C4A H4A2 107.8 . . ?
C4A' C4A H4A5 109.2 . . ?
N3D C4A H4A5 109.2 . . ?
C4A' C4A H4A6 109.2 . . ?
N3D C4A H4A6 109.2 . . ?
H4A5 C4A H4A6 107.9 . . ?
N3D' C4A' C4A 119.9(10) . . ?
N3A' C4A' C4A 113.9(9) . . ?
N3A' C4A' H4A3 108.8 . . ?
C4A C4A' H4A3 108.8 . . ?
N3A' C4A' H4A4 108.8 . . ?
C4A C4A' H4A4 108.8 . . ?
H4A3 C4A' H4A4 107.7 . . ?
N3D' C4A' H4A7 107.4 . . ?
C4A C4A' H4A7 107.4 . . ?
N3D' C4A' H4A8 107.3 . . ?
C4A C4A' H4A8 107.3 . . ?
H4A7 C4A' H4A8 106.9 . . ?
C4A' N3A' C2A' 111.8(10) . . ?
C4A' N3A' Zn1 111.8(9) . . ?
C2A' N3A' Zn1 114.9(8) . . ?
C4A' N3A' H3A' 105.8 . . ?
C2A' N3A' H3A' 105.8 . . ?
Zn1 N3A' H3A' 105.8 . . ?
C4A' N3D' C2A' 124.6(13) . . ?
C4A' N3D' Zn1 111.9(11) . . ?
C2A' N3D' Zn1 113.8(10) . . ?
C4A' N3D' H3D' 100.4 . . ?
C2A' N3D' H3D' 100.4 . . ?
Zn1 N3D' H3D' 100.4 . . ?
N3D' C2A' C1' 118.1(9) . . ?
N3A' C2A' C1' 113.3(8) . . ?
N3A' C2A' H2A3 108.9 . . ?
C1' C2A' H2A3 108.9 . . ?
N3A' C2A' H2A4 108.9 . . ?
C1' C2A' H2A4 108.9 . . ?
H2A3 C2A' H2A4 107.7 . . ?
N3D' C2A' H2A7 107.8 . . ?
C1' C2A' H2A7 107.8 . . ?
N3D' C2A' H2A8 107.8 . . ?
C1' C2A' H2A8 107.8 . . ?
H2A7 C2A' H2A8 107.1 . . ?
N3B C2B C1 111.0(9) . . ?
C1 C2B N3E 117.0(10) . . ?
N3B C2B H2B1 109.4 . . ?
C1 C2B H2B1 109.4 . . ?
N3B C2B H2B2 109.4 . . ?
C1 C2B H2B2 109.4 . . ?
H2B1 C2B H2B2 108 . . ?
C1 C2B H2B5 108 . . ?
N3E C2B H2B5 108 . . ?
C1 C2B H2B6 108 . . ?
N3E C2B H2B6 108 . . ?
H2B5 C2B H2B6 107.3 . . ?
C2B N3B C4B 113.7(12) . . ?
C2B N3B Zn1 122.5(10) . . ?
C4B N3B Zn1 101.6(9) . . ?
C2B N3B H3B1 105.9 . . ?
C4B N3B H3B1 105.9 . . ?
Zn1 N3B H3B1 105.9 . . ?
C4B N3E C2B 114.7(16) . . ?
C4B N3E Zn1 117.9(11) . . ?
C2B N3E Zn1 107.3(10) . . ?
C4B N3E H3E 105.3 . . ?
C2B N3E H3E 105.3 . . ?
Zn1 N3E H3E 105.3 . . ?
N3E C4B C4B' 111.2(12) . . ?
C4B' C4B N3B 117.9(9) . . ?
C4B' C4B H4B1 107.8 . . ?
N3B C4B H4B1 107.8 . . ?
C4B' C4B H4B2 107.8 . . ?
N3B C4B H4B2 107.8 . . ?
H4B1 C4B H4B2 107.2 . . ?
N3E C4B H4B5 109.4 . . ?
C4B' C4B H4B5 109.4 . . ?
N3E C4B H4B6 109.4 . . ?
C4B' C4B H4B6 109.4 . . ?
H4B5 C4B H4B6 108 . . ?
N3B' C4B' C4B 106.3(12) . . ?
C4B C4B' N3E' 120.5(11) . . ?
N3B' C4B' H4B3 110.5 . . ?
C4B C4B' H4B3 110.5 . . ?
N3B' C4B' H4B4 110.5 . . ?
C4B C4B' H4B4 110.5 . . ?
H4B3 C4B' H4B4 108.7 . . ?
C4B C4B' H4B7 107.2 . . ?
N3E' C4B' H4B7 107.2 . . ?
C4B C4B' H4B8 107.2 . . ?
N3E' C4B' H4B8 107.2 . . ?
H4B7 C4B' H4B8 106.8 . . ?
C4B' N3B' C2B' 107.0(12) . . ?
C4B' N3B' Zn1 121.6(12) . . ?
C2B' N3B' Zn1 112.1(7) . . ?
C4B' N3B' H3B' 104.9 . . ?
C2B' N3B' H3B' 104.9 . . ?
Zn1 N3B' H3B' 104.9 . . ?
C2B' N3E' C4B' 121.7(13) . . ?
C2B' N3E' Zn1 117.3(10) . . ?
C4B' N3E' Zn1 102.9(10) . . ?
C2B' N3E' H3E' 104.4 . . ?
C4B' N3E' H3E' 104.4 . . ?
Zn1 N3E' H3E' 104.4 . . ?
N3E' C2B' C1' 116.8(9) . . ?
C1' C2B' N3B' 113.9(8) . . ?
C1' C2B' H2B3 108.8 . . ?
N3B' C2B' H2B3 108.8 . . ?
C1' C2B' H2B4 108.8 . . ?
N3B' C2B' H2B4 108.8 . . ?
H2B3 C2B' H2B4 107.7 . . ?
N3E' C2B' H2B7 108.1 . . ?
C1' C2B' H2B7 108.1 . . ?
N3E' C2B' H2B8 108.1 . . ?
C1' C2B' H2B8 108.1 . . ?
H2B7 C2B' H2B8 107.3 . . ?
N3C C2C C1 116.9(12) . . ?
N3F C2C C1 110.6(8) . . ?
N3C C2C H2C1 108.1 . . ?
C1 C2C H2C1 108.1 . . ?
N3C C2C H2C2 108.1 . . ?
C1 C2C H2C2 108.1 . . ?
H2C1 C2C H2C2 107.3 . . ?
N3F C2C H2C5 109.5 . . ?
C1 C2C H2C5 109.5 . . ?
N3F C2C H2C6 109.5 . . ?
C1 C2C H2C6 109.5 . . ?
H2C5 C2C H2C6 108.1 . . ?
C4C N3C C2C 122.1(19) . . ?
C4C N3C Zn1 102.7(10) . . ?
C2C N3C Zn1 111.7(10) . . ?
C4C N3C H3C 106.5 . . ?
C2C N3C H3C 106.5 . . ?
Zn1 N3C H3C 106.5 . . ?
C4C N3F C2C 115.1(12) . . ?
C4C N3F Zn1 112.0(10) . . ?
C2C N3F Zn1 122.0(9) . . ?
C4C N3F H3F 101.1 . . ?
C2C N3F H3F 101.1 . . ?
Zn1 N3F H3F 101.1 . . ?
N3C C4C C4C' 121.0(13) . . ?
N3F C4C C4C' 116.2(9) . . ?
N3C C4C H4C1 107.1 . . ?
C4C' C4C H4C1 107.1 . . ?
N3C C4C H4C2 107.1 . . ?
C4C' C4C H4C2 107.1 . . ?
H4C1 C4C H4C2 106.8 . . ?
N3F C4C H4C5 108.2 . . ?
C4C' C4C H4C5 108.2 . . ?
N3F C4C H4C6 108.2 . . ?
C4C' C4C H4C6 108.2 . . ?
H4C5 C4C H4C6 107.4 . . ?
N3F' C4C' C4C 112.8(14) . . ?
N3C' C4C' C4C 114.6(11) . . ?
N3C' C4C' H4C3 108.6 . . ?
C4C C4C' H4C3 108.6 . . ?
N3C' C4C' H4C4 108.6 . . ?
C4C C4C' H4C4 108.6 . . ?
H4C3 C4C' H4C4 107.6 . . ?
N3F' C4C' H4C7 109 . . ?
C4C C4C' H4C7 109 . . ?
N3F' C4C' H4C8 109 . . ?
C4C C4C' H4C8 109 . . ?
H4C7 C4C' H4C8 107.8 . . ?
C2C' N3C' C4C' 120.9(15) . . ?
C2C' N3C' Zn1 115.0(13) . . ?
C4C' N3C' Zn1 109.9(12) . . ?
C2C' N3C' H3C' 102.7 . . ?
C4C' N3C' H3C' 102.7 . . ?
Zn1 N3C' H3C' 102.7 . . ?
C4C' N3F' C2C' 119.3(18) . . ?
C4C' N3F' Zn1 115.1(18) . . ?
C2C' N3F' Zn1 115.5(15) . . ?
C4C' N3F' H3F' 100.7 . . ?
C2C' N3F' H3F' 100.7 . . ?
Zn1 N3F' H3F' 100.7 . . ?
N3C' C2C' C1' 118.1(10) . . ?
N3F' C2C' C1' 116.7(12) . . ?
N3C' C2C' H2C3 107.8 . . ?
C1' C2C' H2C3 107.8 . . ?
N3C' C2C' H2C4 107.8 . . ?
C1' C2C' H2C4 107.8 . . ?
H2C3 C2C' H2C4 107.1 . . ?
N3F' C2C' H2C7 108.1 . . ?
C1' C2C' H2C7 108.1 . . ?
N3F' C2C' H2C8 108.1 . . ?
C1' C2C' H2C8 108.1 . . ?
H2C7 C2C' H2C8 107.3 . . ?
C2B' C1' C0' 107.9(9) . . ?
C2B' C1' C2C' 111.7(9) . . ?
C0' C1' C2C' 108.9(8) . . ?
C2B' C1' C2A' 111.6(7) . . ?
C0' C1' C2A' 107.4(9) . . ?
C2C' C1' C2A' 109.3(7) . . ?
C1' C0' H0'1 109.5 . . ?
C1' C0' H0'2 109.5 . . ?
H0'1 C0' H0'2 109.5 . . ?
C1' C0' H0'3 109.5 . . ?
H0'1 C0' H0'3 109.5 . . ?
H0'2 C0' H0'3 109.5 . . ?
O14 Cl1 O13 131.4(11) . . ?
O12' Cl1 O13' 129(2) . . ?
O14 Cl1 O11 117.7(10) . . ?
O13 Cl1 O11 98.8(11) . . ?
O14 Cl1 O12 104.1(14) . . ?
O13 Cl1 O12 101.7(13) . . ?
O11 Cl1 O12 97.1(12) . . ?
O12' Cl1 O11' 116(2) . . ?
O13' Cl1 O11' 115.0(13) . . ?
O12' Cl1 O14' 92(2) . . ?
O13' Cl1 O14' 84.5(12) . . ?
O11' Cl1 O14' 89.4(13) . . ?
O23 Cl2 O21 108.3(10) . . ?
O23 Cl2 O22 106(2) . . ?
O21 Cl2 O22 113(2) . . ?
O23 Cl2 O24 123.6(10) . . ?
O21 Cl2 O24 112.7(12) . . ?
O22 Cl2 O24 91.9(17) . . ?
O21' Cl2' O22' 129(3) . . ?
O21' Cl2' O24' 111(3) . . ?
O22' Cl2' O24' 103(3) . . ?
O21' Cl2' O23' 105.0(17) . . ?
O22' Cl2' O23' 106(3) . . ?
O24' Cl2' O23' 99(3) . . ?

loop_
_geom_bond_atom_site_label_1
_geom_bond_atom_site_label_2
_geom_bond_distance
_geom_bond_site_symmetry_2
_geom_bond_publ_flag
Zn1 N3B' 2.055(14) . ?
Zn1 N3F 2.072(13) . ?
Zn1 N3A' 2.113(14) . ?
Zn1 N3F' 2.13(3) . ?
Zn1 N3E 2.157(15) . ?
Zn1 N3B 2.173(13) . ?
Zn1 N3D 2.181(13) . ?
Zn1 N3C' 2.191(19) . ?
Zn1 N3D' 2.201(16) . ?
Zn1 N3A 2.236(12) . ?
Zn1 N3E' 2.282(15) . ?
Zn1 N3C 2.297(18) . ?
N0 C1 1.396(15) . ?
N0 C2 1.46(3) . ?
N0 H0 0.88 . ?
N0' C2' 1.48(3) . ?
N0' C1 1.79(2) . ?
N0' H0' 0.88 . ?
C1 C2B 1.477(19) . ?
C1 C2C 1.546(14) . ?
C1 C2A 1.574(15) . ?
C2 C3 1.64(2) . ?
C2 H2A 0.99 . ?
C2 H2B 0.99 . ?
C2' C3 1.53(2) . ?
C2' H2A' 0.99 . ?
C2' H2B' 0.99 . ?
C3 C4 1.37(2) . ?
C3 H3G 0.99 . ?
C3 H3H 0.99 . ?
C3 H3G' 0.99 . ?
C3 H3H' 0.99 . ?
C4 C5 1.469(18) . ?
C4 H4A 0.99 . ?
C4 H4B 0.99 . ?
C5 C6 1.432(19) . ?
C5 H5A 0.99 . ?
C5 H5B 0.99 . ?
C6 C7 1.440(18) . ?
C6 H6A 0.99 . ?
C6 H6B 0.99 . ?
C7 C8 1.45(2) . ?
C7 H7A 0.99 . ?
C7 H7B 0.99 . ?
C8 C9 1.418(19) . ?
C8 H8A 0.99 . ?
C8 H8B 0.99 . ?
C9 C10 1.45(2) . ?
C9 H9A 0.99 . ?
C9 H9B 0.99 . ?
C10 C11 1.38(2) . ?
C10 H10A 0.99 . ?
C10 H10B 0.99 . ?
C11 H11A 0.98 . ?
C11 H11B 0.98 . ?
C11 H11C 0.98 . ?
C2A N3A 1.507(15) . ?
C2A N3D 1.546(17) . ?
C2A H2A1 0.99 . ?
C2A H2A2 0.99 . ?
C2A H2A5 0.99 . ?
C2A H2A6 0.99 . ?
N3A C4A 1.525(14) . ?
N3A H3A1 0.93 . ?
N3D C4A 1.502(15) . ?
N3D H3D 0.93 . ?
C4A C4A' 1.439(12) . ?
C4A H4A1 0.99 . ?
C4A H4A2 0.99 . ?
C4A H4A5 0.99 . ?
C4A H4A6 0.99 . ?
C4A' N3D' 1.302(19) . ?
C4A' N3A' 1.412(16) . ?
C4A' H4A3 0.99 . ?
C4A' H4A4 0.99 . ?
C4A' H4A7 0.99 . ?
C4A' H4A8 0.99 . ?
N3A' C2A' 1.520(18) . ?
N3A' H3A' 0.93 . ?
N3D' C2A' 1.440(19) . ?
N3D' H3D' 0.93 . ?
C2A' C1' 1.570(11) . ?
C2A' H2A3 0.99 . ?
C2A' H2A4 0.99 . ?
C2A' H2A7 0.99 . ?
C2A' H2A8 0.99 . ?
C2B N3B 1.340(19) . ?
C2B N3E 1.68(2) . ?
C2B H2B1 0.99 . ?
C2B H2B2 0.99 . ?
C2B H2B5 0.99 . ?
C2B H2B6 0.99 . ?
N3B C4B 1.642(19) . ?
N3B H3B1 0.93 . ?
N3E C4B 1.275(19) . ?
N3E H3E 0.93 . ?
C4B C4B' 1.449(18) . ?
C4B H4B1 0.99 . ?
C4B H4B2 0.99 . ?
C4B H4B5 0.99 . ?
C4B H4B6 0.99 . ?
C4B' N3B' 1.341(17) . ?
C4B' N3E' 1.483(17) . ?
C4B' H4B3 0.99 . ?
C4B' H4B4 0.99 . ?
C4B' H4B7 0.99 . ?
C4B' H4B8 0.99 . ?
N3B' C2B' 1.656(19) . ?
N3B' H3B' 0.93 . ?
N3E' C2B' 1.281(16) . ?
N3E' H3E' 0.93 . ?
C2B' C1' 1.501(14) . ?
C2B' H2B3 0.99 . ?
C2B' H2B4 0.99 . ?
C2B' H2B7 0.99 . ?
C2B' H2B8 0.99 . ?
C2C N3C 1.42(3) . ?
C2C N3F 1.48(2) . ?
C2C H2C1 0.99 . ?
C2C H2C2 0.99 . ?
C2C H2C5 0.99 . ?
C2C H2C6 0.99 . ?
N3C C4C 1.410(19) . ?
N3C H3C 0.93 . ?
N3F C4C 1.459(18) . ?
N3F H3F 0.93 . ?
C4C C4C' 1.459(13) . ?
C4C H4C1 0.99 . ?
C4C H4C2 0.99 . ?
C4C H4C5 0.99 . ?
C4C H4C6 0.99 . ?
C4C' N3F' 1.37(3) . ?
C4C' N3C' 1.41(2) . ?
C4C' H4C3 0.99 . ?
C4C' H4C4 0.99 . ?
C4C' H4C7 0.99 . ?
C4C' H4C8 0.99 . ?
N3C' C2C' 1.41(3) . ?
N3C' H3C' 0.93 . ?
N3F' C2C' 1.47(3) . ?
N3F' H3F' 0.93 . ?
C2C' C1' 1.525(12) . ?
C2C' H2C3 0.99 . ?
C2C' H2C4 0.99 . ?
C2C' H2C7 0.99 . ?
C2C' H2C8 0.99 . ?
C1' C0' 1.509(15) . ?
C0' H0'1 0.98 . ?
C0' H0'2 0.98 . ?
C0' H0'3 0.98 . ?
Cl1 O14 1.060(13) . ?
Cl1 O12' 1.22(2) . ?
Cl1 O13 1.369(14) . ?
Cl1 O13' 1.390(16) . ?
Cl1 O11 1.478(13) . ?
Cl1 O12 1.48(2) . ?
Cl1 O11' 1.495(14) . ?
Cl1 O14' 1.64(2) . ?
Cl2 O23 1.242(11) . ?
Cl2 O21 1.374(17) . ?
Cl2 O22 1.41(3) . ?
Cl2 O24 1.412(12) . ?
Cl2' O21' 1.34(2) . ?
Cl2' O22' 1.34(3) . ?
Cl2' O24' 1.38(3) . ?
Cl2' O23' 1.43(3) . ?
